data_1567964
loop_
_publ_author_name
'Hui, Jiwen'
'Wang, Xiaowu'
'Yao, Xiaoqian'
'Li, Zhibo'

_publ_section_title
;
 A one-component phosphonium borane Lewis pair serves as a dual initiator
 and catalyst in the ring-opening alternating copolymerization of
 anhydrides and epoxides
;
_journal_issue 47
_journal_name_full 'Polymer Chemistry'
_journal_page_first 6551
_journal_page_last 6563
_journal_paper_doi 10.1039/D2PY01001A
_journal_volume 13
_journal_year 2022
_chemical_formula_sum 'C21 H20 Br P'
_chemical_formula_weight 383.25
_space_group_IT_number 14
_space_group_name_Hall '-P 2ybc'
_space_group_name_H-M_alt 'P 1 21/c 1'
_symmetry_cell_setting monoclinic
_symmetry_space_group_name_H-M 'P 1 21/c 1'
_atom_sites_solution_hydrogens geom
_atom_sites_solution_primary direct
_atom_sites_solution_secondary difmap
_audit_creation_method SHELXL-97
_audit_update_record
;
2021-07-21 deposited with the CCDC.	2022-11-04 downloaded from the CCDC.
;
_cell_angle_alpha 90.00
_cell_angle_beta 105.376(4)
_cell_angle_gamma 90.00
_cell_formula_units_Z 4
_cell_length_a 10.8668(11)
_cell_length_b 9.9356(9)
_cell_length_c 17.4186(18)
_cell_measurement_reflns_used 2007
_cell_measurement_temperature 298(2)
_cell_measurement_theta_max 26.817
_cell_measurement_theta_min 2.342
_cell_volume 1813.3(3)
_computing_cell_refinement 'Bruker SMART'
_computing_data_collection 'Bruker SMART'
_computing_data_reduction 'Bruker SAINT'
_computing_molecular_graphics 'Bruker SHELXTL'
_computing_publication_material 'Bruker SHELXTL'
_computing_structure_refinement 'SHELXL-97 (Sheldrick, 1997)'
_computing_structure_solution 'SHELXS-97 (Sheldrick, 1990)'
_diffrn_ambient_temperature 298(2)
_diffrn_measured_fraction_theta_full 0.999
_diffrn_measured_fraction_theta_max 0.999
_diffrn_measurement_device_type 'CCD area detector'
_diffrn_measurement_method 'phi and omega scans'
_diffrn_radiation_monochromator graphite
_diffrn_radiation_source 'fine-focus sealed tube'
_diffrn_radiation_type MoK\a
_diffrn_radiation_wavelength 0.71073
_diffrn_reflns_av_R_equivalents 0.1065
_diffrn_reflns_av_sigmaI/netI 0.0995
_diffrn_reflns_limit_h_max 12
_diffrn_reflns_limit_h_min -10
_diffrn_reflns_limit_k_max 11
_diffrn_reflns_limit_k_min -11
_diffrn_reflns_limit_l_max 20
_diffrn_reflns_limit_l_min -18
_diffrn_reflns_number 8673
_diffrn_reflns_theta_full 25.02
_diffrn_reflns_theta_max 25.02
_diffrn_reflns_theta_min 1.94
_exptl_absorpt_coefficient_mu 2.352
_exptl_absorpt_correction_T_max 0.8341
_exptl_absorpt_correction_T_min 0.5908
_exptl_absorpt_correction_type multi-scan
_exptl_absorpt_process_details sadabs
_exptl_crystal_colour colorless
_exptl_crystal_density_diffrn 1.305
_exptl_crystal_density_meas 1.404
_exptl_crystal_density_method 'not measured'
_exptl_crystal_description block
_exptl_crystal_F_000 784
_exptl_crystal_size_max 0.25
_exptl_crystal_size_mid 0.13
_exptl_crystal_size_min 0.08
_refine_diff_density_max 0.677
_refine_diff_density_min -1.583
_refine_diff_density_rms 0.118
_refine_ls_extinction_coef 0.0040(11)
_refine_ls_extinction_expression Fc^*^=kFc[1+0.001xFc^2^\l^3^/sin(2\q)]^-1/4^
_refine_ls_extinction_method SHELXL
_refine_ls_goodness_of_fit_ref 1.076
_refine_ls_hydrogen_treatment mixed
_refine_ls_matrix_type full
_refine_ls_number_parameters 209
_refine_ls_number_reflns 3195
_refine_ls_number_restraints 0
_refine_ls_restrained_S_all 1.076
_refine_ls_R_factor_all 0.1057
_refine_ls_R_factor_gt 0.0695
_refine_ls_shift/su_max 0.000
_refine_ls_shift/su_mean 0.000
_refine_ls_structure_factor_coef Fsqd
_refine_ls_weighting_details 'calc w=1/[\s^2^(Fo^2^)+(0.0732P)^2^+0.0000P] where P=(Fo^2^+2Fc^2^)/3'
_refine_ls_weighting_scheme calc
_refine_ls_wR_factor_gt 0.1626
_refine_ls_wR_factor_ref 0.1754
_reflns_number_gt 1898
_reflns_number_total 3195
_reflns_threshold_expression >2sigma(I)
_cod_data_source_file d2py01001a2.cif
_cod_data_source_block 210717f
_cod_depositor_comments
;
The following automatic conversions were performed:

data item '_symmetry_cell_setting' value 'Monoclinic' was changed to
'monoclinic' in accordance with the
/home/data/users/saulius/crontab/automatic-downloads/rss-feeds/RSC/lib/dictionaries/cif_core.dic
dictionary named 'cif_core.dic' version 2.4.2 last updated on
2011-04-26.

Automatic conversion script
Id: cif_fix_values 7556 2019-12-06 15:28:31Z antanas 

 Adding full bibliography for 1567964--1567965.cif.
;
_cod_original_sg_symbol_H-M P2(1)/c
_cod_database_code 1567964

loop_
_symmetry_equiv_pos_as_xyz
'x, y, z'
'-x, y+1/2, -z+1/2'
'-x, -y, -z'
'x, -y-1/2, z-1/2'

loop_
_atom_site_label
_atom_site_type_symbol
_atom_site_fract_x
_atom_site_fract_y
_atom_site_fract_z
_atom_site_U_iso_or_equiv
_atom_site_adp_type
_atom_site_occupancy
_atom_site_symmetry_multiplicity
_atom_site_calc_flag
_atom_site_refinement_flags
_atom_site_disorder_assembly
_atom_site_disorder_group
Br1 Br 0.61724(6) 0.86267(7) 0.16686(4) 0.0603(3) Uani 1 1 d . . .
P1 P 0.23264(15) 0.67959(17) 0.46873(9) 0.0458(4) Uani 1 1 d . . .
C1 C 0.2796(8) 0.3186(9) 0.5519(6) 0.097(3) Uani 1 1 d . . .
H1A H 0.3080 0.2782 0.5115 0.116 Uiso 1 1 calc R . .
H1B H 0.2484 0.2658 0.5867 0.116 Uiso 1 1 calc R . .
C2 C 0.2834(7) 0.4479(9) 0.5596(4) 0.071(2) Uani 1 1 d . . .
H2 H 0.2543 0.4849 0.6006 0.086 Uiso 1 1 calc R . .
C3 C 0.3305(5) 0.5404(7) 0.5082(4) 0.0531(16) Uani 1 1 d . . .
H3A H 0.3448 0.4890 0.4641 0.064 Uiso 1 1 calc R . .
H3B H 0.4127 0.5746 0.5384 0.064 Uiso 1 1 calc R . .
C4 C 0.1853(5) 0.7651(6) 0.5455(3) 0.0480(15) Uani 1 1 d . . .
C5 C 0.0591(6) 0.7980(7) 0.5402(4) 0.0604(18) Uani 1 1 d . . .
H5 H -0.0055 0.7692 0.4969 0.072 Uiso 1 1 calc R . .
C6 C 0.0306(7) 0.8720(8) 0.5985(5) 0.076(2) Uani 1 1 d . . .
H6 H -0.0538 0.8952 0.5945 0.091 Uiso 1 1 calc R . .
C7 C 0.1238(7) 0.9125(8) 0.6628(4) 0.070(2) Uani 1 1 d . . .
H7 H 0.1030 0.9623 0.7028 0.084 Uiso 1 1 calc R . .
C8 C 0.2472(7) 0.8806(8) 0.6688(4) 0.068(2) Uani 1 1 d . . .
H8 H 0.3109 0.9104 0.7124 0.082 Uiso 1 1 calc R . .
C9 C 0.2787(6) 0.8053(7) 0.6116(4) 0.0595(18) Uani 1 1 d . . .
H9 H 0.3633 0.7810 0.6172 0.071 Uiso 1 1 calc R . .
C10 C 0.0953(5) 0.6324(6) 0.3931(3) 0.0447(15) Uani 1 1 d . . .
C11 C 0.0228(6) 0.7313(7) 0.3472(4) 0.0601(18) Uani 1 1 d . . .
H11 H 0.0476 0.8208 0.3559 0.072 Uiso 1 1 calc R . .
C12 C -0.0848(7) 0.7000(9) 0.2894(4) 0.074(2) Uani 1 1 d . . .
H12 H -0.1333 0.7676 0.2587 0.089 Uiso 1 1 calc R . .
C13 C -0.1207(6) 0.5694(10) 0.2769(4) 0.073(2) Uani 1 1 d . . .
H13 H -0.1948 0.5477 0.2380 0.088 Uiso 1 1 calc R . .
C14 C -0.0498(7) 0.4706(8) 0.3204(4) 0.068(2) Uani 1 1 d . . .
H14 H -0.0745 0.3813 0.3104 0.082 Uiso 1 1 calc R . .
C15 C 0.0581(6) 0.5007(7) 0.3790(3) 0.0582(17) Uani 1 1 d . . .
H15 H 0.1059 0.4322 0.4092 0.070 Uiso 1 1 calc R . .
C16 C 0.3200(5) 0.7931(7) 0.4255(3) 0.0480(16) Uani 1 1 d . . .
C17 C 0.3249(6) 0.9274(7) 0.4411(4) 0.0613(18) Uani 1 1 d . . .
H17 H 0.2862 0.9615 0.4787 0.074 Uiso 1 1 calc R . .
C18 C 0.3867(7) 1.0133(8) 0.4017(5) 0.073(2) Uani 1 1 d . . .
H18 H 0.3903 1.1050 0.4126 0.088 Uiso 1 1 calc R . .
C19 C 0.4425(7) 0.9623(9) 0.3465(5) 0.074(2) Uani 1 1 d . . .
H19 H 0.4832 1.0201 0.3192 0.089 Uiso 1 1 calc R . .
C20 C 0.4395(8) 0.8293(9) 0.3309(5) 0.080(2) Uani 1 1 d . . .
H20 H 0.4780 0.7956 0.2932 0.096 Uiso 1 1 calc R . .
C21 C 0.3797(7) 0.7446(9) 0.3708(4) 0.073(2) Uani 1 1 d . . .
H21 H 0.3793 0.6526 0.3609 0.088 Uiso 1 1 calc R . .

loop_
_atom_site_aniso_label
_atom_site_aniso_U_11
_atom_site_aniso_U_22
_atom_site_aniso_U_33
_atom_site_aniso_U_23
_atom_site_aniso_U_13
_atom_site_aniso_U_12
Br1 0.0641(5) 0.0561(5) 0.0539(5) 0.0035(3) 0.0040(3) -0.0006(4)
P1 0.0449(9) 0.0498(10) 0.0386(9) -0.0039(8) 0.0041(7) -0.0006(8)
C1 0.092(6) 0.083(7) 0.120(8) 0.030(6) 0.036(6) 0.011(6)
C2 0.072(5) 0.081(6) 0.062(5) 0.017(4) 0.019(4) 0.020(5)
C3 0.047(4) 0.062(4) 0.049(4) -0.004(3) 0.010(3) 0.002(3)
C4 0.042(4) 0.051(4) 0.049(4) -0.003(3) 0.011(3) -0.001(3)
C5 0.058(4) 0.068(5) 0.053(4) -0.005(4) 0.011(3) 0.007(4)
C6 0.060(4) 0.091(6) 0.077(5) -0.002(5) 0.020(4) 0.024(4)
C7 0.087(6) 0.070(5) 0.059(5) -0.013(4) 0.028(4) 0.009(4)
C8 0.070(5) 0.085(6) 0.046(4) -0.024(4) 0.009(3) -0.008(4)
C9 0.049(4) 0.074(5) 0.051(4) -0.013(4) 0.005(3) -0.002(4)
C10 0.043(3) 0.051(4) 0.036(3) -0.005(3) 0.002(3) -0.004(3)
C11 0.054(4) 0.061(5) 0.057(4) -0.003(4) 0.001(3) -0.001(4)
C12 0.057(4) 0.098(7) 0.054(4) 0.007(4) -0.009(3) 0.005(4)
C13 0.052(4) 0.115(7) 0.044(4) -0.012(4) -0.004(3) -0.029(5)
C14 0.076(5) 0.062(5) 0.056(4) -0.010(4) -0.001(4) -0.017(4)
C15 0.060(4) 0.061(5) 0.046(4) -0.009(3) 0.003(3) -0.013(4)
C16 0.047(4) 0.054(4) 0.038(3) -0.005(3) 0.003(3) -0.010(3)
C17 0.067(4) 0.054(5) 0.055(4) -0.006(4) 0.002(3) -0.007(4)
C18 0.075(5) 0.055(5) 0.078(5) 0.007(4) -0.001(4) -0.017(4)
C19 0.062(5) 0.085(6) 0.067(5) 0.014(5) 0.002(4) -0.028(5)
C20 0.087(6) 0.095(7) 0.067(5) 0.000(5) 0.035(4) -0.013(5)
C21 0.085(5) 0.072(5) 0.070(5) -0.005(4) 0.034(4) -0.007(4)

loop_
_atom_type_symbol
_atom_type_description
_atom_type_scat_dispersion_real
_atom_type_scat_dispersion_imag
_atom_type_scat_source
C C 0.0033 0.0016 'International Tables Vol C Tables 4.2.6.8 and 6.1.1.4'
H H 0.0000 0.0000 'International Tables Vol C Tables 4.2.6.8 and 6.1.1.4'
P P 0.1023 0.0942 'International Tables Vol C Tables 4.2.6.8 and 6.1.1.4'
Br Br -0.2901 2.4595 'International Tables Vol C Tables 4.2.6.8 and 6.1.1.4'

loop_
_geom_angle_atom_site_label_1
_geom_angle_atom_site_label_2
_geom_angle_atom_site_label_3
_geom_angle
_geom_angle_site_symmetry_1
_geom_angle_site_symmetry_3
_geom_angle_publ_flag
C16 P1 C3 109.2(3) . . ?
C16 P1 C4 108.2(3) . . ?
C3 P1 C4 110.3(3) . . ?
C16 P1 C10 107.1(3) . . ?
C3 P1 C10 112.5(3) . . ?
C4 P1 C10 109.4(3) . . ?
C2 C1 H1A 120.0 . . ?
C2 C1 H1B 120.0 . . ?
H1A C1 H1B 120.0 . . ?
C1 C2 C3 124.5(8) . . ?
C1 C2 H2 117.7 . . ?
C3 C2 H2 117.7 . . ?
C2 C3 P1 117.1(5) . . ?
C2 C3 H3A 108.0 . . ?
P1 C3 H3A 108.0 . . ?
C2 C3 H3B 108.0 . . ?
P1 C3 H3B 108.0 . . ?
H3A C3 H3B 107.3 . . ?
C9 C4 C5 118.8(6) . . ?
C9 C4 P1 118.3(5) . . ?
C5 C4 P1 122.8(5) . . ?
C6 C5 C4 119.8(6) . . ?
C6 C5 H5 120.1 . . ?
C4 C5 H5 120.1 . . ?
C5 C6 C7 120.7(7) . . ?
C5 C6 H6 119.7 . . ?
C7 C6 H6 119.7 . . ?
C8 C7 C6 120.1(7) . . ?
C8 C7 H7 119.9 . . ?
C6 C7 H7 119.9 . . ?
C7 C8 C9 120.6(6) . . ?
C7 C8 H8 119.7 . . ?
C9 C8 H8 119.7 . . ?
C8 C9 C4 120.0(6) . . ?
C8 C9 H9 120.0 . . ?
C4 C9 H9 120.0 . . ?
C15 C10 C11 118.8(6) . . ?
C15 C10 P1 122.4(5) . . ?
C11 C10 P1 118.8(5) . . ?
C12 C11 C10 120.9(7) . . ?
C12 C11 H11 119.5 . . ?
C10 C11 H11 119.5 . . ?
C13 C12 C11 119.4(7) . . ?
C13 C12 H12 120.3 . . ?
C11 C12 H12 120.3 . . ?
C14 C13 C12 120.6(6) . . ?
C14 C13 H13 119.7 . . ?
C12 C13 H13 119.7 . . ?
C13 C14 C15 120.6(7) . . ?
C13 C14 H14 119.7 . . ?
C15 C14 H14 119.7 . . ?
C14 C15 C10 119.7(7) . . ?
C14 C15 H15 120.2 . . ?
C10 C15 H15 120.2 . . ?
C17 C16 C21 118.8(6) . . ?
C17 C16 P1 122.6(5) . . ?
C21 C16 P1 118.6(6) . . ?
C16 C17 C18 120.4(7) . . ?
C16 C17 H17 119.8 . . ?
C18 C17 H17 119.8 . . ?
C19 C18 C17 119.3(8) . . ?
C19 C18 H18 120.4 . . ?
C17 C18 H18 120.4 . . ?
C20 C19 C18 121.0(7) . . ?
C20 C19 H19 119.5 . . ?
C18 C19 H19 119.5 . . ?
C19 C20 C21 119.5(8) . . ?
C19 C20 H20 120.2 . . ?
C21 C20 H20 120.2 . . ?
C20 C21 C16 121.0(8) . . ?
C20 C21 H21 119.5 . . ?
C16 C21 H21 119.5 . . ?

loop_
_geom_bond_atom_site_label_1
_geom_bond_atom_site_label_2
_geom_bond_distance
_geom_bond_site_symmetry_2
_geom_bond_publ_flag
P1 C16 1.766(6) . ?
P1 C3 1.769(6) . ?
P1 C4 1.771(6) . ?
P1 C10 1.773(6) . ?
C1 C2 1.292(10) . ?
C1 H1A 0.9300 . ?
C1 H1B 0.9300 . ?
C2 C3 1.466(9) . ?
C2 H2 0.9300 . ?
C3 H3A 0.9700 . ?
C3 H3B 0.9700 . ?
C4 C9 1.378(8) . ?
C4 C5 1.389(8) . ?
C5 C6 1.355(9) . ?
C5 H5 0.9300 . ?
C6 C7 1.356(9) . ?
C6 H6 0.9300 . ?
C7 C8 1.355(9) . ?
C7 H7 0.9300 . ?
C8 C9 1.359(8) . ?
C8 H8 0.9300 . ?
C9 H9 0.9300 . ?
C10 C15 1.372(8) . ?
C10 C11 1.375(8) . ?
C11 C12 1.362(9) . ?
C11 H11 0.9300 . ?
C12 C13 1.356(11) . ?
C12 H12 0.9300 . ?
C13 C14 1.349(10) . ?
C13 H13 0.9300 . ?
C14 C15 1.368(8) . ?
C14 H14 0.9300 . ?
C15 H15 0.9300 . ?
C16 C17 1.361(9) . ?
C16 C21 1.374(9) . ?
C17 C18 1.376(9) . ?
C17 H17 0.9300 . ?
C18 C19 1.363(10) . ?
C18 H18 0.9300 . ?
C19 C20 1.347(10) . ?
C19 H19 0.9300 . ?
C20 C21 1.361(10) . ?
C20 H20 0.9300 . ?
C21 H21 0.9300 . ?

loop_
_geom_torsion_atom_site_label_1
_geom_torsion_atom_site_label_2
_geom_torsion_atom_site_label_3
_geom_torsion_atom_site_label_4
_geom_torsion
_geom_torsion_site_symmetry_1
_geom_torsion_site_symmetry_2
_geom_torsion_site_symmetry_3
_geom_torsion_site_symmetry_4
_geom_torsion_publ_flag
C1 C2 C3 P1 130.8(8) . . . . ?
C16 P1 C3 C2 168.8(5) . . . . ?
C4 P1 C3 C2 50.1(6) . . . . ?
C10 P1 C3 C2 -72.4(6) . . . . ?
C16 P1 C4 C9 -66.3(6) . . . . ?
C3 P1 C4 C9 53.1(6) . . . . ?
C10 P1 C4 C9 177.4(5) . . . . ?
C16 P1 C4 C5 111.0(6) . . . . ?
C3 P1 C4 C5 -129.6(6) . . . . ?
C10 P1 C4 C5 -5.3(7) . . . . ?
C9 C4 C5 C6 2.1(11) . . . . ?
P1 C4 C5 C6 -175.2(6) . . . . ?
C4 C5 C6 C7 -1.2(12) . . . . ?
C5 C6 C7 C8 0.8(13) . . . . ?
C6 C7 C8 C9 -1.5(13) . . . . ?
C7 C8 C9 C4 2.4(12) . . . . ?
C5 C4 C9 C8 -2.7(10) . . . . ?
P1 C4 C9 C8 174.7(6) . . . . ?
C16 P1 C10 C15 132.2(5) . . . . ?
C3 P1 C10 C15 12.1(6) . . . . ?
C4 P1 C10 C15 -110.8(5) . . . . ?
C16 P1 C10 C11 -48.4(6) . . . . ?
C3 P1 C10 C11 -168.4(5) . . . . ?
C4 P1 C10 C11 68.6(5) . . . . ?
C15 C10 C11 C12 0.6(10) . . . . ?
P1 C10 C11 C12 -178.8(5) . . . . ?
C10 C11 C12 C13 0.0(10) . . . . ?
C11 C12 C13 C14 -1.0(11) . . . . ?
C12 C13 C14 C15 1.4(11) . . . . ?
C13 C14 C15 C10 -0.7(10) . . . . ?
C11 C10 C15 C14 -0.2(9) . . . . ?
P1 C10 C15 C14 179.2(5) . . . . ?
C3 P1 C16 C17 -131.2(5) . . . . ?
C4 P1 C16 C17 -11.2(6) . . . . ?
C10 P1 C16 C17 106.6(5) . . . . ?
C3 P1 C16 C21 52.3(6) . . . . ?
C4 P1 C16 C21 172.3(5) . . . . ?
C10 P1 C16 C21 -69.9(6) . . . . ?
C21 C16 C17 C18 1.1(10) . . . . ?
P1 C16 C17 C18 -175.4(5) . . . . ?
C16 C17 C18 C19 0.3(10) . . . . ?
C17 C18 C19 C20 -1.0(11) . . . . ?
C18 C19 C20 C21 0.1(12) . . . . ?
C19 C20 C21 C16 1.4(12) . . . . ?
C17 C16 C21 C20 -2.0(10) . . . . ?
P1 C16 C21 C20 174.6(6) . . . . ?
